data_7029841
loop_
_publ_author_name
'Xue, Li-Ping'
'Chang, Xin-Hong'
'Li, Shi-Hui'
'Ma, Lu-Fang'
'Wang, Li-Ya'

_publ_section_title
;
 The structural diversity and photoluminescent properties of cadmium
 thiophenedicarboxylate coordination polymers.
;
_journal_issue 19
_journal_name_full 'Dalton transactions (Cambridge, England : 2003)'
_journal_page_first 7219
_journal_page_last 7226
_journal_paper_doi 10.1039/c4dt00211c
_journal_volume 43
_journal_year 2014
_chemical_formula_sum 'C17 H12 Cd N5 O5 S'
_chemical_formula_weight 510.78
_chemical_name_systematic
;

 ?

;
_space_group_IT_number 122
_symmetry_cell_setting tetragonal
_symmetry_space_group_name_Hall 'I -4 2bw'
_symmetry_space_group_name_H-M 'I -4 2 d'
_atom_sites_solution_hydrogens geom
_atom_sites_solution_primary direct
_atom_sites_solution_secondary difmap
_audit_creation_method SHELXL-97
_cell_angle_alpha 90.00
_cell_angle_beta 90.00
_cell_angle_gamma 90.00
_cell_formula_units_Z 8
_cell_length_a 9.4643(12)
_cell_length_b 9.4643(12)
_cell_length_c 42.890(11)
_cell_measurement_reflns_used 8009
_cell_measurement_temperature 296(2)
_cell_measurement_theta_max 28.19
_cell_measurement_theta_min 2.58
_cell_volume 3841.8(12)
_computing_cell_refinement 'Bruker SMART'
_computing_data_collection 'Bruker SMART'
_computing_data_reduction 'Bruker SAINT'
_computing_molecular_graphics 'Bruker SHELXTL'
_computing_publication_material 'Bruker SHELXTL'
_computing_structure_refinement 'SHELXL-97 (Sheldrick, 1997)'
_computing_structure_solution 'SHELXS-97 (Sheldrick, 1990)'
_diffrn_ambient_temperature 296(2)
_diffrn_measured_fraction_theta_full 0.998
_diffrn_measured_fraction_theta_max 0.998
_diffrn_measurement_device_type 'CCD area detector'
_diffrn_measurement_method 'phi and omega scans'
_diffrn_radiation_monochromator graphite
_diffrn_radiation_source 'fine-focus sealed tube'
_diffrn_radiation_type MoK\a
_diffrn_radiation_wavelength 0.71073
_diffrn_reflns_av_R_equivalents 0.0000
_diffrn_reflns_av_unetI/netI 0.0203
_diffrn_reflns_limit_h_max 8
_diffrn_reflns_limit_h_min -8
_diffrn_reflns_limit_k_max 11
_diffrn_reflns_limit_k_min 0
_diffrn_reflns_limit_l_max 51
_diffrn_reflns_limit_l_min 0
_diffrn_reflns_number 1795
_diffrn_reflns_theta_full 25.50
_diffrn_reflns_theta_max 25.50
_diffrn_reflns_theta_min 2.58
_diffrn_standards_decay_% 0
_diffrn_standards_interval_count 0
_diffrn_standards_interval_time 0
_diffrn_standards_number 0
_exptl_absorpt_coefficient_mu 1.286
_exptl_absorpt_correction_T_max 0.7147
_exptl_absorpt_correction_T_min 0.6207
_exptl_absorpt_correction_type multi-scan
_exptl_absorpt_process_details SADABS
_exptl_crystal_colour COLORLESS
_exptl_crystal_density_diffrn 1.766
_exptl_crystal_density_method 'not measured'
_exptl_crystal_description BLOCK
_exptl_crystal_F_000 2024
_exptl_crystal_size_max 0.41
_exptl_crystal_size_mid 0.35
_exptl_crystal_size_min 0.28
_refine_diff_density_max 0.827
_refine_diff_density_min -1.535
_refine_diff_density_rms 0.108
_refine_ls_abs_structure_details 'Flack H D (1983), Acta Cryst. A39, 876-881'
_refine_ls_abs_structure_Flack 1.02(7)
_refine_ls_extinction_method none
_refine_ls_goodness_of_fit_ref 1.107
_refine_ls_hydrogen_treatment constr
_refine_ls_matrix_type full
_refine_ls_number_parameters 141
_refine_ls_number_reflns 1795
_refine_ls_number_restraints 32
_refine_ls_restrained_S_all 1.145
_refine_ls_R_factor_all 0.0381
_refine_ls_R_factor_gt 0.0367
_refine_ls_shift/su_max 0.002
_refine_ls_shift/su_mean 0.000
_refine_ls_structure_factor_coef Fsqd
_refine_ls_weighting_details 'calc w=1/[\s^2^(Fo^2^)+(0.0457P)^2^+26.1654P] where P=(Fo^2^+2Fc^2^)/3'
_refine_ls_weighting_scheme calc
_refine_ls_wR_factor_gt 0.0962
_refine_ls_wR_factor_ref 0.0970
_reflns_number_gt 1714
_reflns_number_total 1795
_reflns_threshold_expression >2sigma(I)
_cod_data_source_file c4dt00211c2.cif
_cod_data_source_block 975443
_cod_depositor_comments
;
The following automatic conversions were performed:

'_symmetry_cell_setting' value 'Tetragonal' changed to 'tetragonal'
according to
/usr/data/users/saulius/crontab/automatic-downloads/rss-feeds/RSC/lib/dictionaries/cif_core.dic
dictionary named 'cif_core.dic' version 2.4.2 from
2011-04-26.

'_exptl_absorpt_correction_type' value 'MULTI-SCAN'
changed to 'multi-scan' according to
/usr/data/users/saulius/crontab/automatic-downloads/rss-feeds/RSC/lib/dictionaries/cif_core.dic
dictionary named 'cif_core.dic' version 2.4.2 from
2011-04-26.

'_refine_ls_hydrogen_treatment' value 'CONSTR' changed
to 'constr' according to
/usr/data/users/saulius/crontab/automatic-downloads/rss-feeds/RSC/lib/dictionaries/cif_core.dic
dictionary named 'cif_core.dic' version 2.4.2 from 2011-04-26.

Automatic conversion script
Id: cif_fix_values 2281 2013-09-26 08:29:07Z andrius 

 Adding full bibliography for
 ./tmp-cod-update-bibliographies-12899/cifs/7029841.cif.
;
_cod_original_sg_symbol_H-M I-42d
_cod_database_code 7029841

loop_
_symmetry_equiv_pos_as_xyz
'x, y, z'
'-x, -y, z'
'y, -x, -z'
'-y, x, -z'
'-x+1/2, y, -z+3/4'
'x+1/2, -y, -z+3/4'
'-y+1/2, -x, z+3/4'
'y+1/2, x, z+3/4'
'x+1/2, y+1/2, z+1/2'
'-x+1/2, -y+1/2, z+1/2'
'y+1/2, -x+1/2, -z+1/2'
'-y+1/2, x+1/2, -z+1/2'
'-x+1, y+1/2, -z+5/4'
'x+1, -y+1/2, -z+5/4'
'-y+1, -x+1/2, z+5/4'
'y+1, x+1/2, z+5/4'

loop_
_atom_site_label
_atom_site_type_symbol
_atom_site_fract_x
_atom_site_fract_y
_atom_site_fract_z
_atom_site_U_iso_or_equiv
_atom_site_adp_type
_atom_site_occupancy
_atom_site_symmetry_multiplicity
_atom_site_calc_flag
_atom_site_refinement_flags
_atom_site_disorder_assembly
_atom_site_disorder_group
Cd1 Cd 0.0000 1.0000 0.679484(10) 0.02146(17) Uani 1 2 d S . 1
N1 N 0.0000 1.0000 0.73604(12) 0.0247(11) Uani 1 2 d S . 1
N2 N -0.1235(5) 0.7723(5) 0.79999(11) 0.0274(10) Uani 1 1 d . . 1
C8 C -0.1650(7) 0.6010(7) 0.83361(14) 0.0316(14) Uani 1 1 d . . 1
O1 O 0.1306(5) 1.0998(5) 0.63907(10) 0.0327(10) Uani 1 1 d . A 1
O2 O 0.2347(6) 1.1333(7) 0.68394(11) 0.0609(17) Uani 1 1 d . A 1
O3 O 0.5963(9) 0.8405(9) 0.73418(17) 0.0289(18) Uani 0.50 1 d P B 1
H1W H 0.6150 0.9165 0.7439 0.043 Uiso 0.50 1 d PR B 1
H2W H 0.5770 0.8434 0.7148 0.043 Uiso 0.50 1 d PR B 1
S1 S 0.5232(4) 1.1815(8) 0.65061(13) 0.0395(7) Uani 0.50 1 d PU . 1
C1 C 0.5917(11) 1.2500 0.6250 0.0442(10) Uani 1 2 d SDU . .
H1 H 0.6900 1.2500 0.6250 0.066 Uiso 2.00 2 calc SPR . 1
C2 C 0.3586(7) 1.2094(7) 0.63853(14) 0.0328(9) Uani 1 1 d DU . .
C3 C 0.2318(6) 1.1453(6) 0.65505(14) 0.0297(13) Uani 1 1 d . A .
C4 C -0.0559(6) 0.8920(6) 0.75203(15) 0.0263(11) Uani 1 1 d . . .
H4 H -0.0939 0.8162 0.7411 0.032 Uiso 1 1 calc R . 1
C5 C -0.0590(6) 0.8898(6) 0.78416(13) 0.0234(11) Uani 1 1 d . . .
C6 C 0.0000 1.0000 0.80114(15) 0.0287(14) Uani 1 2 d S . .
H6 H 0.0000 1.0000 0.8228 0.034 Uiso 1 2 calc SR . .
C7 C -0.0656(7) 0.6977(7) 0.82466(15) 0.0321(13) Uani 1 1 d . . .
H7 H 0.0234 0.7107 0.8334 0.038 Uiso 1 1 calc R . 1
N3 N -0.2844(5) 0.6178(5) 0.81481(11) 0.0287(11) Uani 1 1 d . . .
C9 C -0.2550(7) 0.7203(7) 0.79543(15) 0.0300(13) Uani 1 1 d . . .
H9 H -0.3171 0.7535 0.7803 0.036 Uiso 1 1 calc R C 1
C10 C 0.5066(11) 1.186(3) 0.6476(4) 0.0395(7) Uani 0.50 1 d PDU . 2
H10 H 0.5379 1.1367 0.6651 0.047 Uiso 0.50 1 calc PR . 2

loop_
_atom_site_aniso_label
_atom_site_aniso_U_11
_atom_site_aniso_U_22
_atom_site_aniso_U_33
_atom_site_aniso_U_23
_atom_site_aniso_U_13
_atom_site_aniso_U_12
Cd1 0.0224(3) 0.0208(3) 0.0212(3) 0.000 0.000 0.0017(3)
N1 0.024(3) 0.027(3) 0.023(3) 0.000 0.000 0.001(5)
N2 0.028(3) 0.027(3) 0.027(2) 0.003(2) -0.001(2) -0.006(2)
C8 0.032(3) 0.033(3) 0.030(3) 0.004(3) -0.004(2) -0.004(3)
O1 0.029(2) 0.037(2) 0.032(2) -0.0004(18) 0.0010(18) -0.0084(19)
O2 0.055(4) 0.100(5) 0.028(3) 0.019(3) -0.007(2) -0.029(3)
O3 0.034(5) 0.040(5) 0.014(4) -0.003(3) 0.010(3) -0.003(4)
S1 0.0382(9) 0.0402(8) 0.0403(9) 0.0005(6) -0.0048(6) 0.0023(7)
C1 0.0403(12) 0.0464(15) 0.0461(13) -0.0004(10) 0.000 0.000
C2 0.0371(9) 0.0307(14) 0.0307(14) 0.0000(10) -0.0028(9) 0.0012(10)
C3 0.025(3) 0.027(3) 0.037(3) 0.001(3) -0.001(3) 0.000(2)
C4 0.028(3) 0.019(3) 0.032(3) -0.001(2) -0.001(2) -0.005(2)
C5 0.020(2) 0.023(3) 0.027(3) 0.005(2) 0.000(2) -0.005(2)
C6 0.028(4) 0.036(4) 0.022(3) 0.000 0.000 0.000(7)
C7 0.026(3) 0.034(3) 0.036(3) 0.012(3) -0.009(3) -0.007(3)
N3 0.028(3) 0.024(3) 0.034(3) 0.002(2) -0.003(2) -0.008(2)
C9 0.027(3) 0.033(3) 0.029(3) 0.004(3) -0.004(2) -0.009(3)
C10 0.0382(9) 0.0402(8) 0.0403(9) 0.0005(6) -0.0048(6) 0.0023(7)

loop_
_atom_type_symbol
_atom_type_description
_atom_type_scat_dispersion_real
_atom_type_scat_dispersion_imag
_atom_type_scat_source
C C 0.0033 0.0016 'International Tables Vol C Tables 4.2.6.8 and 6.1.1.4'
H H 0.0000 0.0000 'International Tables Vol C Tables 4.2.6.8 and 6.1.1.4'
N N 0.0061 0.0033 'International Tables Vol C Tables 4.2.6.8 and 6.1.1.4'
O O 0.0106 0.0060 'International Tables Vol C Tables 4.2.6.8 and 6.1.1.4'
Cd Cd -0.8075 1.2024 'International Tables Vol C Tables 4.2.6.8 and 6.1.1.4'
S S 0.1246 0.1234 'International Tables Vol C Tables 4.2.6.8 and 6.1.1.4'

loop_
_geom_angle_atom_site_label_1
_geom_angle_atom_site_label_2
_geom_angle_atom_site_label_3
_geom_angle
_geom_angle_site_symmetry_1
_geom_angle_site_symmetry_3
O1 Cd1 O1 83.8(2) 2_575 .
O1 Cd1 N3 88.68(17) 2_575 11_456
O1 Cd1 N3 100.31(17) . 11_456
O1 Cd1 N3 100.31(17) 2_575 12_566
O1 Cd1 N3 88.68(17) . 12_566
N3 Cd1 N3 168.0(2) 11_456 12_566
O1 Cd1 N1 138.09(11) 2_575 .
O1 Cd1 N1 138.09(11) . .
N3 Cd1 N1 83.99(12) 11_456 .
N3 Cd1 N1 83.99(12) 12_566 .
O1 Cd1 O2 52.81(15) 2_575 2_575
O1 Cd1 O2 135.68(15) . 2_575
N3 Cd1 O2 88.6(2) 11_456 2_575
N3 Cd1 O2 90.5(2) 12_566 2_575
N1 Cd1 O2 85.72(11) . 2_575
O1 Cd1 O2 135.68(15) 2_575 .
O1 Cd1 O2 52.81(15) . .
N3 Cd1 O2 90.5(2) 11_456 .
N3 Cd1 O2 88.6(2) 12_566 .
N1 Cd1 O2 85.72(11) . .
O2 Cd1 O2 171.4(2) 2_575 .
C4 N1 C4 118.4(7) 2_575 .
C4 N1 Cd1 120.8(3) 2_575 .
C4 N1 Cd1 120.8(3) . .
C9 N2 C7 106.8(5) . .
C9 N2 C5 127.1(5) . .
C7 N2 C5 125.9(5) . .
C7 C8 N3 108.6(5) . .
C3 O1 Cd1 97.9(4) . .
C3 O2 Cd1 87.2(4) . .
H1W O3 H2W 119.7 . .
C1 S1 C2 96.5(5) . .
C1 S1 S1 26.9(4) . 14_475
C2 S1 S1 69.6(3) . 14_475
C10 C1 C10 109.8(13) . 14_475
C10 C1 S1 8.3(6) . .
C10 C1 S1 117.9(9) 14_475 .
C10 C1 S1 117.9(9) . 14_475
C10 C1 S1 8.3(6) 14_475 14_475
S1 C1 S1 126.1(8) . 14_475
C10 C1 H1 125.1 . .
C10 C1 H1 125.1 14_475 .
S1 C1 H1 116.9 . .
S1 C1 H1 116.9 14_475 .
C2 C2 C10 107.8(6) 14_475 .
C2 C2 C3 127.5(3) 14_475 .
C10 C2 C3 124.5(7) . .
C2 C2 S1 110.3(3) 14_475 .
C10 C2 S1 2.9(8) . .
C3 C2 S1 122.0(5) . .
O2 C3 O1 122.0(6) . .
O2 C3 C2 118.9(6) . .
O1 C3 C2 119.0(5) . .
N1 C4 C5 122.1(5) . .
N1 C4 H4 118.9 . .
C5 C4 H4 118.9 . .
C4 C5 C6 120.2(5) . .
C4 C5 N2 119.5(5) . .
C6 C5 N2 120.2(5) . .
C5 C6 C5 116.8(6) . 2_575
C5 C6 H6 121.6 . .
C5 C6 H6 121.6 2_575 .
C8 C7 N2 106.4(5) . .
C8 C7 H7 126.8 . .
N2 C7 H7 126.8 . .
C9 N3 C8 106.2(5) . .
C9 N3 Cd1 127.3(4) . 11_356
C8 N3 Cd1 126.2(4) . 11_356
N3 C9 N2 111.9(5) . .
N3 C9 H9 124.0 . .
N2 C9 H9 124.0 . .
C1 C10 C2 107.3(11) . .
C1 C10 H10 126.3 . .
C2 C10 H10 126.3 . .

loop_
_geom_bond_atom_site_label_1
_geom_bond_atom_site_label_2
_geom_bond_distance
_geom_bond_site_symmetry_2
Cd1 O1 2.329(4) 2_575
Cd1 O1 2.329(4) .
Cd1 N3 2.338(5) 11_456
Cd1 N3 2.338(5) 12_566
Cd1 N1 2.426(5) .
Cd1 O2 2.562(6) 2_575
Cd1 O2 2.562(6) .
N1 C4 1.340(6) 2_575
N1 C4 1.340(6) .
N2 C9 1.352(8) .
N2 C7 1.385(8) .
N2 C5 1.439(7) .
C8 C7 1.368(9) .
C8 N3 1.397(8) .
O1 C3 1.254(8) .
O2 C3 1.244(8) .
O3 H1W 0.8500 .
O3 H2W 0.8499 .
S1 C1 1.431(7) .
S1 C2 1.663(8) .
S1 S1 2.551(8) 14_475
C1 C10 1.400(10) .
C1 C10 1.400(10) 14_475
C1 S1 1.431(7) 14_475
C1 H1 0.9300 .
C2 C2 1.391(12) 14_475
C2 C10 1.471(10) .
C2 C3 1.520(9) .
C4 C5 1.379(8) .
C4 H4 0.9300 .
C5 C6 1.390(7) .
C6 C5 1.390(7) 2_575
C6 H6 0.9300 .
C7 H7 0.9300 .
N3 C9 1.308(8) .
N3 Cd1 2.338(5) 11_356
C9 H9 0.9300 .
C10 H10 0.9300 .

loop_
_geom_hbond_atom_site_label_D
_geom_hbond_atom_site_label_H
_geom_hbond_atom_site_label_A
_geom_hbond_distance_DH
_geom_hbond_distance_HA
_geom_hbond_distance_DA
_geom_hbond_angle_DHA
_geom_hbond_site_symmetry_A
O3 H2W S1 0.85 2.92 3.764(9) 170.8 2_675
O3 H2W O2 0.85 2.23 2.695(9) 114.3 2_675
O3 H1W O3 0.85 1.99 2.840(12) 178.9 12_656

loop_
_geom_torsion_atom_site_label_1
_geom_torsion_atom_site_label_2
_geom_torsion_atom_site_label_3
_geom_torsion_atom_site_label_4
_geom_torsion
_geom_torsion_site_symmetry_1
_geom_torsion_site_symmetry_4
O1 Cd1 N1 C4 -154.8(3) 2_575 2_575
O1 Cd1 N1 C4 25.2(3) . 2_575
N3 Cd1 N1 C4 124.0(3) 11_456 2_575
N3 Cd1 N1 C4 -56.0(3) 12_566 2_575
O2 Cd1 N1 C4 -147.0(3) 2_575 2_575
O2 Cd1 N1 C4 33.0(3) . 2_575
O1 Cd1 N1 C4 25.2(3) 2_575 .
O1 Cd1 N1 C4 -154.8(3) . .
N3 Cd1 N1 C4 -56.0(3) 11_456 .
N3 Cd1 N1 C4 124.0(3) 12_566 .
O2 Cd1 N1 C4 33.0(3) 2_575 .
O2 Cd1 N1 C4 -147.0(3) . .
O1 Cd1 O1 C3 -168.9(4) 2_575 .
N3 Cd1 O1 C3 -81.3(4) 11_456 .
N3 Cd1 O1 C3 90.6(4) 12_566 .
N1 Cd1 O1 C3 11.1(4) . .
O2 Cd1 O1 C3 180.0(4) 2_575 .
O2 Cd1 O1 C3 1.4(4) . .
O1 Cd1 O2 C3 12.6(6) 2_575 .
O1 Cd1 O2 C3 -1.4(4) . .
N3 Cd1 O2 C3 101.2(5) 11_456 .
N3 Cd1 O2 C3 -90.8(5) 12_566 .
N1 Cd1 O2 C3 -174.8(4) . .
O2 Cd1 O2 C3 -174.8(4) 2_575 .
C2 S1 C1 C10 -8(11) . .
S1 S1 C1 C10 -9(11) 14_475 .
C2 S1 C1 C10 2.7(19) . 14_475
S1 S1 C1 C10 1.5(17) 14_475 14_475
C2 S1 C1 S1 1.2(3) . 14_475
C1 S1 C2 C2 -3.7(8) . 14_475
S1 S1 C2 C2 -3.1(7) 14_475 14_475
C1 S1 C2 C10 22(28) . .
S1 S1 C2 C10 23(28) 14_475 .
C1 S1 C2 C3 173.4(5) . .
S1 S1 C2 C3 174.0(6) 14_475 .
Cd1 O2 C3 O1 2.4(7) . .
Cd1 O2 C3 C2 -174.1(5) . .
Cd1 O1 C3 O2 -2.7(7) . .
Cd1 O1 C3 C2 173.8(5) . .
C2 C2 C3 O2 -147.6(9) 14_475 .
C10 C2 C3 O2 37.5(17) . .
S1 C2 C3 O2 35.9(9) . .
C2 C2 C3 O1 35.8(12) 14_475 .
C10 C2 C3 O1 -139.1(16) . .
S1 C2 C3 O1 -140.8(6) . .
C4 N1 C4 C5 0.8(4) 2_575 .
Cd1 N1 C4 C5 -179.2(4) . .
N1 C4 C5 C6 -1.6(8) . .
N1 C4 C5 N2 178.6(5) . .
C9 N2 C5 C4 -53.1(9) . .
C7 N2 C5 C4 132.3(6) . .
C9 N2 C5 C6 127.0(6) . .
C7 N2 C5 C6 -47.6(8) . .
C4 C5 C6 C5 0.8(4) . 2_575
N2 C5 C6 C5 -179.4(6) . 2_575
N3 C8 C7 N2 -0.9(7) . .
C9 N2 C7 C8 1.1(7) . .
C5 N2 C7 C8 176.7(5) . .
C7 C8 N3 C9 0.4(7) . .
C7 C8 N3 Cd1 -174.3(4) . 11_356
C8 N3 C9 N2 0.4(8) . .
Cd1 N3 C9 N2 174.9(4) 11_356 .
C7 N2 C9 N3 -0.9(8) . .
C5 N2 C9 N3 -176.4(5) . .
C10 C1 C10 C2 0.7(8) 14_475 .
S1 C1 C10 C2 171(12) . .
S1 C1 C10 C2 -1(3) 14_475 .
C2 C2 C10 C1 -2(2) 14_475 .
C3 C2 C10 C1 174.0(10) . .
S1 C2 C10 C1 -156(30) . .
